data_2210975
loop_
_publ_author_name
'\<Sestan Juri\'c, Marijana'
'Planini\'c, Pavica'
'Giester, Gerald'

_publ_section_title
;Bis(2,2'-bipyridine-\k^2^<i>N</i>,<i>N</i>')(oxalato-\k^2^<i>O</i>,<i>O</i>')zinc(II)
 pentahydrate
;
_journal_coeditor_code EM3002
_journal_issue 11
_journal_name_full 'Acta Crystallographica Section E'
_journal_page_first m2826
_journal_page_last m2829
_journal_paper_doi 10.1107/S1600536806040086
_journal_volume 62
_journal_year 2006
_chemical_formula_iupac '[Zn (C2 O4) (C10 H8 N2)2], 5H2 O'
_chemical_formula_moiety 'C22 H16 N4 O4 Zn, 5H2 O'
_chemical_formula_structural 'Zn (C10 H8 N2)2 (C2 O4) (H2 O)5'
_chemical_formula_sum 'C22 H26 N4 O9 Zn'
_chemical_formula_weight 555.84
_chemical_name_systematic
;
Bis(2,2'-bipyridine)(oxalato-O,O')zinc(II) pentahydrate
;
_space_group_IT_number 14
_symmetry_cell_setting monoclinic
_symmetry_space_group_name_Hall '-P 2ybc'
_symmetry_space_group_name_H-M 'P 1 21/c 1'
_atom_sites_solution_primary direct
_atom_sites_solution_secondary difmap
_cell_angle_alpha 90.00
_cell_angle_beta 103.45(3)
_cell_angle_gamma 90.00
_cell_formula_units_Z 4
_cell_length_a 10.001(2)
_cell_length_b 22.834(5)
_cell_length_c 10.854(2)
_cell_measurement_reflns_used 7450
_cell_measurement_temperature 200(3)
_cell_measurement_theta_max 33.37
_cell_measurement_theta_min 3.40
_cell_volume 2410.7(9)
_computing_cell_refinement 'DENZO-SCALEPACK (Otwinowski & Minor, 1997)'
_computing_data_collection 'Nonius Collect Software (Hooft, 1998)'
_computing_data_reduction DENZO-SCALEPACK
_computing_molecular_graphics
;
PLATON (Spek, 2003), ORTEP-3 (Farrugia, 1997), MERCURY (Macrae <i>et al.</i>,
 2006)
;
_computing_publication_material 'PLATON (Spek, 2003)'
_computing_structure_refinement 'SHELXL97 (Sheldrick, 1997)'
_computing_structure_solution 'SIR92 (Altomare <i>et al.</i>,  1999)'
_diffrn_ambient_temperature 200(3)
_diffrn_detector_area_resol_mean 18.4
_diffrn_measured_fraction_theta_full 0.998
_diffrn_measured_fraction_theta_max 0.782
_diffrn_measurement_device_type 'Nonius KappaCCD'
_diffrn_measurement_method '\w scans'
_diffrn_radiation_monochromator graphite
_diffrn_radiation_source 'fine-focus sealed tube'
_diffrn_radiation_type MoK\a
_diffrn_radiation_wavelength 0.71073
_diffrn_reflns_av_R_equivalents 0.0218
_diffrn_reflns_av_sigmaI/netI 0.0314
_diffrn_reflns_limit_h_max 15
_diffrn_reflns_limit_h_min -15
_diffrn_reflns_limit_k_max 32
_diffrn_reflns_limit_k_min -32
_diffrn_reflns_limit_l_max 14
_diffrn_reflns_limit_l_min -14
_diffrn_reflns_number 14262
_diffrn_reflns_theta_full 25.00
_diffrn_reflns_theta_max 33.37
_diffrn_reflns_theta_min 3.40
_diffrn_standards_decay_% 0
_diffrn_standards_number 0
_exptl_absorpt_coefficient_mu 1.079
_exptl_absorpt_correction_T_max 0.95
_exptl_absorpt_correction_T_min 0.84
_exptl_absorpt_correction_type multi-scan
_exptl_absorpt_process_details '(DENZO-SCALEPACK; Otwinowski & Minor, 1997)'
_exptl_crystal_colour colourless
_exptl_crystal_density_diffrn 1.532
_exptl_crystal_density_method 'Not measured'
_exptl_crystal_description lath
_exptl_crystal_F_000 1152
_exptl_crystal_size_max 0.2
_exptl_crystal_size_mid 0.1
_exptl_crystal_size_min 0.05
_refine_diff_density_max 0.545
_refine_diff_density_min -0.729
_refine_ls_extinction_method none
_refine_ls_goodness_of_fit_ref 1.036
_refine_ls_hydrogen_treatment mixed
_refine_ls_matrix_type full
_refine_ls_number_parameters 365
_refine_ls_number_reflns 7328
_refine_ls_number_restraints 15
_refine_ls_restrained_S_all 1.036
_refine_ls_R_factor_all 0.0514
_refine_ls_R_factor_gt 0.0342
_refine_ls_shift/su_max 0.001
_refine_ls_shift/su_mean 0.000
_refine_ls_structure_factor_coef Fsqd
_refine_ls_weighting_details 'calc w=1/[\s^2^(Fo^2^)+(0.0702P)^2^+0.1838P] where P=(Fo^2^+2Fc^2^)/3'
_refine_ls_weighting_scheme calc
_refine_ls_wR_factor_gt 0.0854
_refine_ls_wR_factor_ref 0.0931
_reflns_number_gt 5698
_reflns_number_total 7328
_reflns_threshold_expression I>2\s(I)
_cod_data_source_file em3002.cif
_cod_data_source_block I
_cod_original_cell_volume 2410.7(8)
_cod_original_sg_symbol_H-M 'P 21/c'
_cod_database_code 2210975
_cod_database_fobs_code 2210975

loop_
_symmetry_equiv_pos_as_xyz
x,y,z
-x,1/2+y,1/2-z
-x,-y,-z
x,1/2-y,1/2+z

loop_
_atom_site_aniso_label
_atom_site_aniso_U_11
_atom_site_aniso_U_22
_atom_site_aniso_U_33
_atom_site_aniso_U_12
_atom_site_aniso_U_13
_atom_site_aniso_U_23
Zn1 0.01760(10) 0.02000(10) 0.02910(10) 0.00150(10) 0.00580(10) 0.00120(10)
O1 0.0194(4) 0.0239(6) 0.0435(7) -0.0017(4) 0.0115(5) -0.0017(5)
O2 0.0202(5) 0.0217(5) 0.0435(7) -0.0014(4) 0.0110(5) -0.0016(5)
O3 0.0299(6) 0.0418(7) 0.0576(9) 0.0030(5) 0.0250(6) 0.0001(7)
O4 0.0349(7) 0.0323(7) 0.1171(14) -0.0045(6) 0.0276(8) -0.0301(8)
N11 0.0176(5) 0.0218(6) 0.0302(7) -0.0006(4) 0.0054(5) 0.0013(5)
N12 0.0192(5) 0.0228(6) 0.0316(7) 0.0007(5) 0.0055(5) -0.0024(5)
N21 0.0260(6) 0.0248(7) 0.0333(8) 0.0030(5) 0.0033(5) 0.0019(6)
N22 0.0239(6) 0.0224(6) 0.0369(8) 0.0030(5) 0.0121(5) 0.0020(6)
C1 0.0195(6) 0.0258(8) 0.0289(8) 0.0040(5) 0.0060(6) 0.0047(7)
C2 0.0234(7) 0.0240(7) 0.0363(9) 0.0005(6) 0.0061(6) -0.0031(7)
C11 0.0232(7) 0.0266(8) 0.0335(9) -0.0036(6) 0.0049(6) -0.0015(7)
C12 0.0219(7) 0.0394(10) 0.0321(9) -0.0037(6) -0.0001(6) 0.0001(8)
C13 0.0257(7) 0.0379(10) 0.0388(10) 0.0042(7) -0.0004(7) 0.0107(8)
C14 0.0279(7) 0.0249(8) 0.0423(10) 0.0027(6) 0.0035(7) 0.0071(7)
C15 0.0182(6) 0.0218(7) 0.0307(8) 0.0002(5) 0.0072(6) 0.0020(6)
C16 0.0186(6) 0.0221(7) 0.0314(9) 0.0000(5) 0.0082(6) -0.0006(6)
C17 0.0327(8) 0.0215(8) 0.0405(10) -0.0005(6) 0.0078(7) 0.0012(7)
C18 0.0375(9) 0.0259(8) 0.0484(11) -0.0068(7) 0.0121(8) -0.0108(8)
C19 0.0284(8) 0.0368(9) 0.0386(10) -0.0055(7) 0.0052(7) -0.0134(8)
C21 0.0268(8) 0.0348(9) 0.0432(11) 0.0053(7) -0.0003(7) 0.0006(8)
C22 0.0375(9) 0.0360(10) 0.0486(12) 0.0077(8) -0.0064(9) 0.0008(9)
C23 0.0552(12) 0.0346(10) 0.0341(10) 0.0080(9) -0.0093(9) 0.0029(8)
C24 0.0520(11) 0.0298(9) 0.0313(10) 0.0043(8) 0.0084(8) 0.0030(8)
C25 0.0341(8) 0.0183(7) 0.0295(9) 0.0016(6) 0.0054(7) -0.0001(6)
C26 0.0325(8) 0.0179(7) 0.0330(9) -0.0001(6) 0.0125(7) -0.0013(6)
C27 0.0431(9) 0.0265(8) 0.0413(10) -0.0045(7) 0.0218(8) 0.0000(8)
C28 0.0420(10) 0.0309(9) 0.0630(14) -0.0053(8) 0.0336(10) -0.0036(9)
C29 0.0275(8) 0.0329(9) 0.0652(14) 0.0024(7) 0.0216(9) 0.0004(9)
C110 0.0242(7) 0.0302(8) 0.0323(9) 0.0017(6) 0.0037(6) -0.0032(7)
C210 0.0247(7) 0.0302(9) 0.0451(11) 0.0035(6) 0.0117(7) 0.0034(8)
O5 0.0331(6) 0.0301(7) 0.0599(10) 0.0003(5) 0.0207(6) 0.0016(6)
O6 0.0509(9) 0.0479(9) 0.0528(10) -0.0055(7) 0.0164(8) -0.0058(8)
O7 0.0311(6) 0.0478(9) 0.0412(8) -0.0009(6) 0.0062(6) -0.0005(7)
O8 0.0281(6) 0.0446(8) 0.0439(8) -0.0095(5) 0.0097(6) -0.0055(6)
O9 0.0402(8) 0.0585(10) 0.0466(10) -0.0075(7) 0.0121(7) 0.0066(8)

loop_
_atom_site_type_symbol
_atom_site_label
_atom_site_fract_x
_atom_site_fract_y
_atom_site_fract_z
_atom_site_U_iso_or_equiv
_atom_site_thermal_displace_type
_atom_site_occupancy
Zn Zn1 0.65019(2) 0.108620(10) 0.29698(2) 0.02220(10) Uani 1.000
O O1 0.81639(11) 0.10655(5) 0.22114(12) 0.0283(3) Uani 1.000
O O2 0.62551(10) 0.03020(5) 0.19358(11) 0.0279(3) Uani 1.000
O O3 0.90476(12) 0.05134(6) 0.08416(14) 0.0407(4) Uani 1.000
O O4 0.73730(14) -0.03612(6) 0.11092(18) 0.0598(6) Uani 1.000
N N11 0.53207(12) 0.15760(6) 0.13197(13) 0.0232(3) Uani 1.000
N N12 0.68715(12) 0.19863(6) 0.35913(13) 0.0246(3) Uani 1.000
N N21 0.74926(13) 0.07334(6) 0.49601(14) 0.0286(4) Uani 1.000
N N22 0.50336(13) 0.09411(6) 0.40611(14) 0.0269(4) Uani 1.000
C C1 0.82436(15) 0.06101(7) 0.15037(16) 0.0247(4) Uani 1.000
C C2 0.72028(15) 0.01362(7) 0.14951(16) 0.0280(4) Uani 1.000
C C11 0.45329(15) 0.13389(7) 0.02205(16) 0.0280(5) Uani 1.000
C C12 0.37440(16) 0.16739(8) -0.07807(17) 0.0322(5) Uani 1.000
C C13 0.37683(17) 0.22758(8) -0.06306(18) 0.0354(5) Uani 1.000
C C14 0.45785(16) 0.25223(8) 0.05036(18) 0.0325(5) Uani 1.000
C C15 0.53532(14) 0.21634(7) 0.14637(15) 0.0233(4) Uani 1.000
C C16 0.62643(14) 0.23910(7) 0.27003(15) 0.0236(4) Uani 1.000
C C17 0.65015(17) 0.29853(7) 0.29339(17) 0.0317(5) Uani 1.000
C C18 0.73578(19) 0.31633(8) 0.41063(19) 0.0369(5) Uani 1.000
C C19 0.79651(17) 0.27497(8) 0.50237(18) 0.0350(5) Uani 1.000
C C21 0.87444(17) 0.06291(8) 0.53418(19) 0.0363(5) Uani 1.000
C C22 0.9325(2) 0.04045(9) 0.6614(2) 0.0434(6) Uani 1.000
C C23 0.8589(2) 0.02810(9) 0.7524(2) 0.0445(6) Uani 1.000
C C24 0.7306(2) 0.03832(8) 0.71507(18) 0.0379(6) Uani 1.000
C C25 0.67746(17) 0.06109(7) 0.58513(16) 0.0276(5) Uani 1.000
C C26 0.53968(16) 0.07382(7) 0.53561(16) 0.0270(5) Uani 1.000
C C27 0.45365(19) 0.06571(8) 0.61777(19) 0.0350(5) Uani 1.000
C C28 0.3276(2) 0.07939(8) 0.5648(2) 0.0418(6) Uani 1.000
C C29 0.29001(18) 0.09989(8) 0.4322(2) 0.0401(6) Uani 1.000
C C110 0.76989(16) 0.21649(8) 0.47272(17) 0.0294(5) Uani 1.000
C C210 0.38084(17) 0.10644(7) 0.35594(19) 0.0328(5) Uani 1.000
O O5 0.09253(14) 0.39551(6) 0.48259(16) 0.0394(5) Uani 1.000
O O6 0.98464(17) 0.31513(8) 0.27214(16) 0.0498(5) Uani 1.000
O O7 0.18340(13) 0.19275(7) 0.16803(14) 0.0404(4) Uani 1.000
O O8 0.00590(13) 0.18844(6) 0.32079(14) 0.0387(4) Uani 1.000
O O9 0.14233(15) 0.30847(7) 0.09417(17) 0.0481(5) Uani 1.000
H H11 0.45208 0.09336 0.01337 0.0336 Uiso 1.000
H H12 0.32293 0.14977 -0.15107 0.0386 Uiso 1.000
H H13 0.32623 0.25158 -0.12620 0.0425 Uiso 1.000
H H14 0.45965 0.29264 0.06123 0.0390 Uiso 1.000
H H17 0.61044 0.32619 0.23302 0.0380 Uiso 1.000
H H18 0.75195 0.35600 0.42699 0.0443 Uiso 1.000
H H19 0.85221 0.28635 0.57970 0.0420 Uiso 1.000
H H21 0.93255 0.06962 0.48007 0.0436 Uiso 1.000
H H22 1.02680 0.03383 0.68345 0.0521 Uiso 1.000
H H23 0.89935 0.01379 0.83260 0.0534 Uiso 1.000
H H24 0.67155 0.03163 0.76831 0.0455 Uiso 1.000
H H27 0.48280 0.05216 0.70047 0.0419 Uiso 1.000
H H28 0.26018 0.07626 0.61079 0.0502 Uiso 1.000
H H29 0.19826 0.10901 0.39796 0.0481 Uiso 1.000
H H110 0.80935 0.18822 0.53171 0.0352 Uiso 1.000
H H210 0.35320 0.11919 0.27251 0.0393 Uiso 1.000
H H51 0.132(2) 0.4211(8) 0.4541(19) 0.037(6) Uiso 1.000
H H52 0.050(3) 0.4115(11) 0.529(2) 0.064(8) Uiso 1.000
H H61 0.987(3) 0.2831(9) 0.310(3) 0.084(11) Uiso 1.000
H H62 1.014(3) 0.3364(11) 0.336(2) 0.071(9) Uiso 1.000
H H71 0.168(3) 0.1704(9) 0.1027(19) 0.052(7) Uiso 1.000
H H72 0.174(3) 0.2269(8) 0.131(2) 0.069(9) Uiso 1.000
H H81 0.057(2) 0.1872(12) 0.268(2) 0.068(9) Uiso 1.000
H H82 -0.050(2) 0.1615(10) 0.291(2) 0.065(8) Uiso 1.000
H H91 0.097(3) 0.3116(12) 0.149(2) 0.062(8) Uiso 1.000
H H92 0.104(2) 0.3106(12) 0.0175(16) 0.056(8) Uiso 1.000

loop_
_atom_type_symbol
_atom_type_description
_atom_type_scat_dispersion_real
_atom_type_scat_dispersion_imag
_atom_type_scat_source
Zn Zn 0.2839 1.4301 'International Tables Vol C Tables 4.2.6.8 and 6.1.1.4'
O O 0.0106 0.0060 'International Tables Vol C Tables 4.2.6.8 and 6.1.1.4'
N N 0.0061 0.0033 'International Tables Vol C Tables 4.2.6.8 and 6.1.1.4'
H H 0.0000 0.0000 'International Tables Vol C Tables 4.2.6.8 and 6.1.1.4'
C C 0.0033 0.0016 'International Tables Vol C Tables 4.2.6.8 and 6.1.1.4'

loop_
_geom_angle_atom_site_label_1
_geom_angle_atom_site_label_2
_geom_angle_atom_site_label_3
_geom_angle
_geom_angle_publ_flag
O1 Zn1 O2 76.56(5) yes
O1 Zn1 N11 90.98(6) yes
O1 Zn1 N12 92.99(6) yes
O1 Zn1 N21 99.14(6) yes
O1 Zn1 N22 165.57(6) yes
O2 Zn1 N11 91.39(6) yes
O2 Zn1 N12 165.09(6) yes
O2 Zn1 N21 100.06(6) yes
O2 Zn1 N22 98.93(6) yes
N11 Zn1 N12 78.02(6) yes
N11 Zn1 N21 166.18(6) yes
N11 Zn1 N22 102.91(6) yes
N12 Zn1 N21 91.99(6) yes
N12 Zn1 N22 93.70(6) yes
N21 Zn1 N22 67.87(6) yes
Zn1 O1 C1 115.27(10) no
Zn1 O2 C2 118.06(11) no
H51 O5 H52 107(2) no
H61 O6 H62 98(3) no
H71 O7 H72 99.9(19) no
H81 O8 H82 100(2) no
C11 N11 C15 118.95(14) no
Zn1 N11 C11 126.42(11) no
Zn1 N11 C15 114.56(11) no
Zn1 N12 C110 125.65(12) no
C16 N12 C110 120.43(14) no
Zn1 N12 C16 113.80(11) no
Zn1 N21 C21 123.94(13) no
Zn1 N21 C25 123.76(11) no
C21 N21 C25 112.31(16) no
Zn1 N22 C26 123.02(11) no
Zn1 N22 C210 117.24(13) no
C26 N22 C210 119.66(15) no
H91 O9 H92 121(2) no
O1 C1 C2 116.16(14) no
O3 C1 C2 114.73(15) no
O1 C1 O3 129.12(16) no
O4 C2 C1 121.00(15) no
O2 C2 O4 126.89(16) no
O2 C2 C1 112.08(14) no
N11 C11 C12 123.95(15) no
C11 C12 C13 117.17(16) no
C12 C13 C14 119.06(17) no
C13 C14 C15 120.98(16) no
N11 C15 C16 115.67(14) no
C14 C15 C16 124.43(15) no
N11 C15 C14 119.89(15) no
N12 C16 C17 119.98(15) no
C15 C16 C17 122.26(15) no
N12 C16 C15 117.75(14) no
C16 C17 C18 119.02(16) no
C17 C18 C19 121.00(17) no
C18 C19 C110 117.12(17) no
N21 C21 C22 121.93(18) no
C21 C22 C23 125.64(19) no
C22 C23 C24 113.4(2) no
C23 C24 C25 118.62(19) no
C24 C25 C26 123.11(16) no
N21 C25 C26 108.78(15) no
N21 C25 C24 128.11(16) no
N22 C26 C27 127.96(16) no
N22 C26 C25 116.51(15) no
C25 C26 C27 115.53(16) no
C26 C27 C28 111.54(18) no
C27 C28 C29 120.64(19) no
C28 C29 C210 124.64(18) no
N12 C110 C19 122.45(17) no
N11 C11 H11 118.00 no
C12 C11 H11 118.00 no
C11 C12 H12 121.00 no
C13 C12 H12 121.00 no
C14 C13 H13 120.00 no
C12 C13 H13 120.00 no
C15 C14 H14 120.00 no
C13 C14 H14 120.00 no
C18 C17 H17 120.00 no
C16 C17 H17 120.00 no
C19 C18 H18 120.00 no
C17 C18 H18 119.00 no
C110 C19 H19 121.00 no
C18 C19 H19 121.00 no
C22 C21 H21 119.00 no
N21 C21 H21 119.00 no
C21 C22 H22 117.00 no
C23 C22 H22 117.00 no
C24 C23 H23 123.00 no
C22 C23 H23 123.00 no
C23 C24 H24 121.00 no
C25 C24 H24 121.00 no
C28 C27 H27 124.00 no
C26 C27 H27 124.00 no
C27 C28 H28 120.00 no
C29 C28 H28 120.00 no
C210 C29 H29 118.00 no
C28 C29 H29 118.00 no
N22 C210 C29 115.56(18) no
C19 C110 H110 119.00 no
N12 C110 H110 119.00 no
C29 C210 H210 122.00 no
N22 C210 H210 122.00 no

loop_
_geom_bond_atom_site_label_1
_geom_bond_atom_site_label_2
_geom_bond_distance
_geom_bond_publ_flag
Zn1 O1 2.0197(13) yes
Zn1 O2 2.0972(13) yes
Zn1 N11 2.2068(15) yes
Zn1 N12 2.1680(15) yes
Zn1 N21 2.3026(16) yes
Zn1 N22 2.1162(15) yes
O1 C1 1.306(2) no
O2 C2 1.2171(19) no
O3 C1 1.217(2) no
O4 C2 1.236(2) no
O5 H52 0.82(3) no
O5 H51 0.806(19) no
O6 H61 0.84(2) no
O6 H62 0.84(2) no
O7 H71 0.86(2) no
O7 H72 0.872(19) no
O8 H81 0.85(2) no
O8 H82 0.84(2) no
N11 C11 1.378(2) no
N11 C15 1.350(2) no
N12 C16 1.373(2) no
N12 C110 1.377(2) no
N21 C25 1.361(2) no
N21 C21 1.247(2) no
N22 C210 1.252(2) no
N22 C26 1.444(2) no
O9 H92 0.833(17) no
O9 H91 0.83(3) no
C1 C2 1.500(2) no
C11 C12 1.411(2) no
C12 C13 1.384(3) no
C13 C14 1.423(3) no
C14 C15 1.408(2) no
C15 C16 1.527(2) no
C16 C17 1.391(2) no
C17 C18 1.418(3) no
C18 C19 1.404(3) no
C19 C110 1.385(3) no
C21 C22 1.461(3) no
C22 C23 1.391(3) no
C23 C24 1.274(3) no
C24 C25 1.481(3) no
C25 C26 1.388(2) no
C26 C27 1.388(3) no
C27 C28 1.296(3) no
C28 C29 1.477(3) no
C29 C210 1.372(3) no
C11 H11 0.9300 no
C12 H12 0.9300 no
C13 H13 0.9300 no
C14 H14 0.9300 no
C17 H17 0.9300 no
C18 H18 0.9300 no
C19 H19 0.9300 no
C21 H21 0.9300 no
C22 H22 0.9300 no
C23 H23 0.9300 no
C24 H24 0.9300 no
C27 H27 0.9300 no
C28 H28 0.9300 no
C29 H29 0.9300 no
C110 H110 0.9300 no
C210 H210 0.9300 no

loop_
_geom_contact_atom_site_label_1
_geom_contact_atom_site_label_2
_geom_contact_distance
_geom_contact_site_symmetry_2
_geom_contact_publ_flag
Zn1 O8 3.9518(16) 1_655 no
Zn1 H82 3.25(2) 1_655 no
O1 O2 2.5510(17) . no
O1 O8 2.7028(19) 1_655 no
O1 N11 3.0168(18) . no
O1 N12 3.0390(19) . no
O1 C2 2.384(2) . no
O2 N11 3.0811(19) . no
O2 C27 3.220(2) 3_656 no
O2 O1 2.5510(17) . no
O2 C11 3.248(2) . no
O2 N22 3.2023(19) . no
O2 C1 2.259(2) . no
O3 O5 2.679(2) 4_654 no
O3 O4 2.665(2) . no
O3 C23 3.174(3) 3_756 no
O4 O5 2.677(2) 2_645 no
O4 C12 3.190(2) 3_655 no
O4 O3 2.665(2) . no
O4 C11 3.069(2) 3_655 no
O5 O7 2.844(2) 4_555 no
O5 O4 2.677(2) 2_655 no
O5 C12 3.363(2) 4_555 no
O5 O3 2.679(2) 4_455 no
O5 O6 2.933(2) 1_455 no
O6 O9 2.768(2) 1_655 no
O6 O5 2.933(2) 1_655 no
O6 O8 2.940(2) 1_655 no
O6 C18 3.193(3) . no
O7 O9 2.764(2) . no
O7 O5 2.844(2) 4_554 no
O7 O8 2.698(2) . no
O7 C210 3.173(2) . no
O8 O9 2.964(2) 4_555 no
O8 O7 2.698(2) . no
O8 O1 2.7028(19) 1_455 no
O8 C110 3.242(2) 1_455 no
O8 Zn1 3.9518(16) 1_455 no
O8 O6 2.940(2) 1_455 no
O9 C29 3.295(3) 4_554 no
O9 O8 2.964(2) 4_554 no
O9 O7 2.764(2) . no
O9 O6 2.768(2) 1_455 no
O9 C28 3.220(3) 4_554 no
O1 H82 1.86(2) 1_655 no
O1 H21 2.9100 . no
O2 H27 2.5700 3_656 no
O2 H11 2.7100 . no
O3 H52 1.90(3) 4_654 no
O3 H23 2.4600 3_756 no
O3 H18 2.9200 4_554 no
O3 H23 2.8500 1_554 no
O4 H22 2.8500 3_756 no
O4 H51 1.90(2) 2_645 no
O4 H12 2.7200 3_655 no
O4 H11 2.4300 3_655 no
O5 H62 2.10(2) 1_455 no
O5 H71 2.02(2) 4_555 no
O6 H110 2.7900 4_554 no
O6 H91 1.94(3) 1_655 no
O7 H91 2.84(3) . no
O7 H81 1.85(2) . no
O7 H210 2.4700 . no
O7 H13 2.6800 4_555 no
O8 H92 2.132(17) 4_555 no
O8 H19 2.7700 4_454 no
O8 H61 2.17(2) 1_455 no
O8 H29 2.6300 . no
O9 H72 1.916(19) . no
O9 H28 2.8700 4_554 no
N11 O1 3.0168(18) . no
N11 N12 2.754(2) . no
N11 C16 2.438(2) . no
N11 O2 3.0811(19) . no
N11 C210 3.357(2) . no
N12 N11 2.754(2) . no
N12 C15 2.484(2) . no
N12 N22 3.126(2) . no
N12 O1 3.0390(19) . no
N12 N21 3.217(2) . no
N21 C26 2.235(2) . no
N21 N12 3.217(2) . no
N21 C110 3.289(2) . no
N21 N22 2.472(2) . no
N22 C25 2.409(2) . no
N22 N12 3.126(2) . no
N22 N21 2.472(2) . no
N22 O2 3.2023(19) . no
N11 H210 2.7500 . no
N21 H110 2.7000 . no
C11 C18 3.511(3) 4_554 no
C11 O4 3.069(2) 3_655 no
C12 O5 3.363(2) 4_554 no
C12 C17 3.457(3) 4_554 no
C12 O4 3.190(2) 3_655 no
C13 C17 3.498(3) 4_554 no
C13 C16 3.492(2) 4_554 no
C14 C110 3.490(2) 4_554 no
C14 C19 3.599(3) 4_554 no
C15 C19 3.347(2) 4_554 no
C16 C13 3.492(2) 4_555 no
C17 C12 3.457(3) 4_555 no
C17 C13 3.498(3) 4_555 no
C18 O6 3.193(3) . no
C18 C11 3.511(3) 4_555 no
C19 C15 3.347(2) 4_555 no
C19 C14 3.599(3) 4_555 no
C23 O3 3.174(3) 3_756 no
C24 C210 3.516(3) 3_656 no
C24 C29 3.522(3) 3_656 no
C25 C28 3.592(3) 3_656 no
C26 C26 3.508(2) 3_656 no
C27 O2 3.220(2) 3_656 no
C28 O9 3.220(3) 4_555 no
C28 C25 3.592(3) 3_656 no
C29 C24 3.522(3) 3_656 no
C29 O9 3.295(3) 4_555 no
C1 H18 3.0300 4_554 no
C1 H52 2.93(3) 4_654 no
C1 H22 2.9900 3_756 no
C1 H82 2.88(2) 1_655 no
C2 H22 2.9500 3_756 no
C2 H51 2.947(19) 2_645 no
C110 C14 3.490(2) 4_555 no
C110 O8 3.242(2) 1_655 no
C14 H17 2.7800 . no
C17 H14 2.7900 . no
C18 H61 3.06(3) . no
C21 H110 2.9300 . no
C24 H27 2.4700 . no
C26 H17 3.1000 4_555 no
C27 H17 3.0300 4_555 no
C27 H24 2.5200 . no
C29 H92 3.05(2) 4_555 no
C210 C24 3.516(3) 3_656 no
C210 O7 3.173(2) . no
H11 O4 2.4300 3_655 no
H11 O2 2.7100 . no
H12 O4 2.7200 3_655 no
H13 O7 2.6800 4_554 no
H14 H17 2.2400 . no
H14 C17 2.7900 . no
H17 H14 2.2400 . no
H17 C26 3.1000 4_554 no
H17 C14 2.7800 . no
H17 C27 3.0300 4_554 no
H18 O3 2.9200 4_555 no
H18 C1 3.0300 4_555 no
H19 H82 2.5700 4_655 no
H19 O8 2.7700 4_655 no
H21 O1 2.9100 . no
H22 C1 2.9900 3_756 no
H22 C2 2.9500 3_756 no
H22 O4 2.8500 3_756 no
H23 O3 2.4600 3_756 no
H23 O3 2.8500 1_556 no
H24 C27 2.5200 . no
H24 H27 1.9200 . no
H27 C24 2.4700 . no
H27 H24 1.9200 . no
H27 O2 2.5700 3_656 no
H28 O9 2.8700 4_555 no
H29 H92 2.5500 4_555 no
H29 H81 2.5000 . no
H29 O8 2.6300 . no
H51 C2 2.947(19) 2_655 no
H51 H62 2.46(3) 1_455 no
H51 O4 1.90(2) 2_655 no
H52 O3 1.90(3) 4_455 no
H52 H71 2.26(3) 4_555 no
H52 C1 2.93(3) 4_455 no
H61 C18 3.06(3) . no
H61 H91 2.36(4) 1_655 no
H61 H81 2.38(3) 1_655 no
H61 O8 2.17(2) 1_655 no
H62 H91 2.43(3) 1_655 no
H62 H51 2.46(3) 1_655 no
H62 O5 2.10(2) 1_655 no
H71 O5 2.02(2) 4_554 no
H71 H52 2.26(3) 4_554 no
H71 H210 2.5700 . no
H71 H81 2.35(3) . no
H72 H91 2.11(3) . no
H72 O9 1.916(19) . no
H72 H92 2.29(3) . no
H72 H81 2.28(3) . no
H81 H71 2.35(3) . no
H81 H72 2.28(3) . no
H81 H61 2.38(3) 1_455 no
H81 H29 2.5000 . no
H81 O7 1.85(2) . no
H82 O1 1.86(2) 1_455 no
H82 C1 2.88(2) 1_455 no
H82 H19 2.5700 4_454 no
H82 Zn1 3.25(2) 1_455 no
H91 O6 1.94(3) 1_455 no
H91 O7 2.84(3) . no
H91 H72 2.11(3) . no
H91 H62 2.43(3) 1_455 no
H91 H61 2.36(4) 1_455 no
H92 O8 2.132(17) 4_554 no
H92 H72 2.29(3) . no
H92 C29 3.05(2) 4_554 no
H92 H29 2.5500 4_554 no
H110 N21 2.7000 . no
H110 C21 2.9300 . no
H110 O6 2.7900 4_555 no
H210 H71 2.5700 . no
H210 O7 2.4700 . no
H210 N11 2.7500 . no

loop_
_geom_hbond_atom_site_label_D
_geom_hbond_atom_site_label_H
_geom_hbond_atom_site_label_A
_geom_hbond_site_symmetry_A
_geom_hbond_distance_DH
_geom_hbond_distance_HA
_geom_hbond_distance_DA
_geom_hbond_angle_DHA
_geom_hbond_publ_flag
O5 H51 O4 2_655 0.806(19) 1.90(2) 2.677(2) 163.4(19) yes
O5 H52 O3 4_455 0.82(3) 1.90(3) 2.679(2) 160(2) yes
O6 H61 O8 1_655 0.84(2) 2.17(2) 2.940(2) 153(3) yes
O6 H62 O5 1_655 0.84(2) 2.10(2) 2.933(2) 174(2) yes
O7 H71 O5 4_554 0.86(2) 2.02(2) 2.844(2) 161(3) yes
O7 H72 O9 . 0.872(19) 1.916(19) 2.764(2) 164(2) yes
O8 H81 O7 . 0.85(2) 1.85(2) 2.698(2) 172(2) yes
O8 H82 O1 1_455 0.84(2) 1.86(2) 2.7028(19) 176(2) yes
O9 H91 O6 1_455 0.83(3) 1.94(3) 2.768(2) 177(3) yes
O9 H92 O8 4_554 0.833(17) 2.132(17) 2.964(2) 177(3) yes

loop_
_geom_torsion_atom_site_label_1
_geom_torsion_atom_site_label_2
_geom_torsion_atom_site_label_3
_geom_torsion_atom_site_label_4
_geom_torsion
_geom_torsion_publ_flag
O2 Zn1 O1 C1 0.35(11) no
N11 Zn1 O1 C1 -90.85(12) no
N12 Zn1 O1 C1 -168.90(12) no
N21 Zn1 O1 C1 98.60(12) no
O1 Zn1 O2 C2 8.86(12) no
N11 Zn1 O2 C2 99.53(13) no
N21 Zn1 O2 C2 -88.23(13) no
N22 Zn1 O2 C2 -157.17(13) no
O1 Zn1 N11 C11 89.06(13) no
O1 Zn1 N11 C15 -94.00(11) no
O2 Zn1 N11 C11 12.49(13) no
O2 Zn1 N11 C15 -170.57(11) no
N12 Zn1 N11 C11 -178.09(13) no
N12 Zn1 N11 C15 -1.15(11) no
N22 Zn1 N11 C11 -87.00(13) no
N22 Zn1 N11 C15 89.94(11) no
O1 Zn1 N12 C16 88.67(11) no
O1 Zn1 N12 C110 -87.27(13) no
N11 Zn1 N12 C16 -1.70(10) no
N11 Zn1 N12 C110 -177.64(14) no
N21 Zn1 N12 C16 -172.07(11) no
N21 Zn1 N12 C110 11.99(13) no
N22 Zn1 N12 C16 -104.12(11) no
N22 Zn1 N12 C110 79.94(13) no
O1 Zn1 N21 C21 5.22(15) no
O1 Zn1 N21 C25 -174.28(13) no
O2 Zn1 N21 C21 83.06(15) no
O2 Zn1 N21 C25 -96.44(13) no
N12 Zn1 N21 C21 -88.13(15) no
N12 Zn1 N21 C25 92.37(13) no
N22 Zn1 N21 C21 178.68(16) no
N22 Zn1 N21 C25 -0.82(12) no
O2 Zn1 N22 C26 99.31(13) no
O2 Zn1 N22 C210 -83.91(13) no
N11 Zn1 N22 C26 -167.18(12) no
N11 Zn1 N22 C210 9.61(14) no
N12 Zn1 N22 C26 -88.63(13) no
N12 Zn1 N22 C210 88.15(13) no
N21 Zn1 N22 C26 2.01(12) no
N21 Zn1 N22 C210 178.80(14) no
Zn1 O1 C1 O3 172.24(16) no
Zn1 O1 C1 C2 -7.68(18) no
Zn1 O2 C2 O4 163.10(16) no
Zn1 O2 C2 C1 -14.63(18) no
Zn1 N11 C11 C12 176.76(12) no
C15 N11 C11 C12 -0.1(2) no
Zn1 N11 C15 C14 -176.56(12) no
Zn1 N11 C15 C16 3.56(16) no
C11 N11 C15 C14 0.6(2) no
C11 N11 C15 C16 -179.25(13) no
Zn1 N12 C16 C15 4.13(17) no
Zn1 N12 C16 C17 -175.12(12) no
C110 N12 C16 C15 -179.70(14) no
C110 N12 C16 C17 1.1(2) no
Zn1 N12 C110 C19 175.29(13) no
C16 N12 C110 C19 -0.4(2) no
Zn1 N21 C21 C22 -179.91(14) no
C25 N21 C21 C22 -0.4(2) no
Zn1 N21 C25 C24 179.91(14) no
Zn1 N21 C25 C26 -0.46(19) no
C21 N21 C25 C24 0.4(2) no
C21 N21 C25 C26 179.98(16) no
Zn1 N22 C26 C25 -3.2(2) no
Zn1 N22 C26 C27 176.41(14) no
C210 N22 C26 C25 -179.87(16) no
C210 N22 C26 C27 -0.3(3) no
Zn1 N22 C210 C29 -176.13(13) no
C26 N22 C210 C29 0.8(2) no
O1 C1 C2 O2 14.9(2) no
O3 C1 C2 O4 17.1(3) no
O1 C1 C2 O4 -163.03(17) no
O3 C1 C2 O2 -165.08(16) no
N11 C11 C12 C13 -0.4(2) no
C11 C12 C13 C14 0.3(2) no
C12 C13 C14 C15 0.3(3) no
C13 C14 C15 C16 179.13(15) no
C13 C14 C15 N11 -0.7(2) no
N11 C15 C16 C17 173.96(15) no
C14 C15 C16 N12 174.87(15) no
C14 C15 C16 C17 -5.9(2) no
N11 C15 C16 N12 -5.3(2) no
N12 C16 C17 C18 -0.9(2) no
C15 C16 C17 C18 179.87(16) no
C16 C17 C18 C19 0.1(3) no
C17 C18 C19 C110 0.5(3) no
C18 C19 C110 N12 -0.4(3) no
N21 C21 C22 C23 0.3(3) no
C21 C22 C23 C24 0.0(3) no
C22 C23 C24 C25 0.0(3) no
C23 C24 C25 N21 -0.2(3) no
C23 C24 C25 C26 -179.76(18) no
N21 C25 C26 C27 -177.54(15) no
C24 C25 C26 C27 2.1(2) no
C24 C25 C26 N22 -178.27(15) no
N21 C25 C26 N22 2.1(2) no
N22 C26 C27 C28 -0.5(3) no
C25 C26 C27 C28 179.03(16) no
C26 C27 C28 C29 0.8(3) no
C27 C28 C29 C210 -0.4(3) no
C28 C29 C210 N22 -0.5(3) no
